data_1523698
loop_
_publ_author_name
'Gignoux, D.'
'Paccard, D.'
'Rossat-Mignod, J.'
'Tcheou, F.'

_publ_section_title
;
 Importance of the crystal field on the magnetic moment orientation in the
 equiatomic R Ni compounds (R= Tb to Tm)
;
_journal_name_full 'Proc. Rare Earth Res. Conf.'
_journal_page_first 596
_journal_page_last 604
_journal_volume 2
_journal_year 1973
_chemical_formula_sum 'Ni2 Tb Y'
_chemical_name_systematic 'Ni2 (Tb Y)'
_space_group_IT_number 62
_symmetry_space_group_name_Hall '-P 2ac 2n'
_symmetry_space_group_name_H-M 'P n m a'
_cell_angle_alpha 90
_cell_angle_beta 90
_cell_angle_gamma 90
_cell_formula_units_Z 2
_cell_length_a 7.11
_cell_length_b 4.15
_cell_length_c 5.49
_cell_volume 161.991
_citation_journal_id_ASTM 33DSAV
_cod_data_source_file Gignoux_33DSAV_1973_1527.cif
_cod_data_source_block Ni2Tb1Y1
_cod_original_cell_volume 161.9907
_cod_original_formula_sum 'Ni2 Tb1 Y1'
_cod_database_code 1523698

loop_
_symmetry_equiv_pos_as_xyz
x,y,z
-x+1/2,-y,z+1/2
x+1/2,-y+1/2,-z+1/2
-x,y+1/2,-z
-x,-y,-z
x-1/2,y,-z-1/2
-x-1/2,y-1/2,z-1/2
x,-y-1/2,z

loop_
_atom_site_label
_atom_site_type_symbol
_atom_site_fract_x
_atom_site_fract_y
_atom_site_fract_z
_atom_site_occupancy
_atom_site_U_iso_or_equiv
Ni1 Ni 0.037 0.25 0.615 1 0.0
Tb1 Tb 0.181 0.25 0.128 0.5 0.0
Y1 Y 0.181 0.25 0.128 0.5 0.0
